data_4512377
loop_
_publ_author_name
'Qu, Feng'
'Zhu, Qian-Qian'
'Liu, Chun-Li'

_publ_section_title
;
 Crystallization in Ionic Liquids: Synthesis, Properties, and Polymorphs
 of Uranyl Salts
;
_journal_issue 12
_journal_name_full 'Crystal Growth &amp; Design'
_journal_page_first 6421
_journal_paper_doi 10.1021/cg501277d
_journal_volume 14
_journal_year 2014
_chemical_formula_moiety '2(N2 H O9 U), 2(C8 H15 N2)'
_chemical_formula_sum 'C16 H32 N8 O18 U2'
_chemical_formula_weight 1100.55
_chemical_name_systematic
;
 ?
;
_space_group_crystal_system triclinic
_space_group_IT_number 2
_space_group_name_Hall '-P 1'
_space_group_name_H-M_alt 'P -1'
_symmetry_space_group_name_Hall '-P 1'
_symmetry_space_group_name_H-M 'P -1'
_atom_sites_solution_hydrogens mixed
_atom_sites_solution_primary iterative
_audit_creation_date 2014-06-12
_audit_creation_method
;
Olex2 1.2
(compiled 2013.11.15 svn.r2834 for OlexSys, GUI svn.r4720)
;
_cell_angle_alpha 104.586(3)
_cell_angle_beta 91.067(3)
_cell_angle_gamma 90.718(3)
_cell_formula_units_Z 2
_cell_length_a 5.52386(17)
_cell_length_b 15.9591(5)
_cell_length_c 19.0897(7)
_cell_measurement_temperature 290(2)
_cell_volume 1628.09(10)
_computing_molecular_graphics 'Olex2 (Dolomanov et al., 2009)'
_computing_publication_material 'Olex2 (Dolomanov et al., 2009)'
_computing_structure_refinement 'ShelXL (Sheldrick, 2008)'
_computing_structure_solution
;
Superflip (Palatinus & Chapuis, 2007;Palatinus & van der Lee, 2008;
Palatinus et al., 2012)
;
_diffrn_ambient_temperature 290(2)
_diffrn_measured_fraction_theta_full 0.969
_diffrn_measured_fraction_theta_max 0.962
_diffrn_radiation_type MoK\a
_diffrn_radiation_wavelength 0.710
_diffrn_reflns_av_R_equivalents 0.0283
_diffrn_reflns_av_unetI/netI 0.0404
_diffrn_reflns_Laue_measured_fraction_full 0.969
_diffrn_reflns_Laue_measured_fraction_max 0.962
_diffrn_reflns_limit_h_max 6
_diffrn_reflns_limit_h_min -6
_diffrn_reflns_limit_k_max 19
_diffrn_reflns_limit_k_min -19
_diffrn_reflns_limit_l_max 23
_diffrn_reflns_limit_l_min -23
_diffrn_reflns_number 14551
_diffrn_reflns_point_group_measured_fraction_full 0.969
_diffrn_reflns_point_group_measured_fraction_max 0.962
_diffrn_reflns_theta_full 25.214
_diffrn_reflns_theta_max 26.343
_diffrn_reflns_theta_min 3.306
_exptl_absorpt_coefficient_mu 10.017
_exptl_crystal_colour
;
;
_exptl_crystal_density_diffrn 2.245
_exptl_crystal_description
;
;
_exptl_crystal_F_000 1024
_exptl_crystal_size_max 0.2
_exptl_crystal_size_mid 0.1
_exptl_crystal_size_min 0.1
_refine_diff_density_max 1.621
_refine_diff_density_min -1.154
_refine_diff_density_rms 0.146
_refine_ls_extinction_method none
_refine_ls_goodness_of_fit_ref 1.079
_refine_ls_hydrogen_treatment mixed
_refine_ls_matrix_type full
_refine_ls_number_parameters 373
_refine_ls_number_reflns 6379
_refine_ls_number_restraints 4
_refine_ls_restrained_S_all 1.080
_refine_ls_R_factor_all 0.0632
_refine_ls_R_factor_gt 0.0386
_refine_ls_shift/su_max 0.001
_refine_ls_shift/su_mean 0.000
_refine_ls_structure_factor_coef Fsqd
_refine_ls_weighting_details 'w=1/[\s^2^(Fo^2^)+(0.0280P)^2^+5.6195P] where P=(Fo^2^+2Fc^2^)/3'
_refine_ls_weighting_scheme calc
_refine_ls_wR_factor_gt 0.0767
_refine_ls_wR_factor_ref 0.0868
_reflns_Friedel_coverage 0.000
_reflns_number_gt 4671
_reflns_number_total 6379
_reflns_threshold_expression 'I > 2\s(I)'
_cod_data_source_file cg501277d_si_002.cif
_cod_data_source_block 1
_cod_depositor_comments 'Adding full bibliography for 4512377--4512386.cif.'
_cod_database_code 4512377
_shelxl_version_number 2013-3
_shelx_space_group_comment
;
The symmetry employed for this shelxl refinement is uniquely defined
by the following loop, which should always be used as a source of
symmetry information in preference to the above space-group names.
They are only intended as comments.
;
_shelx_estimated_absorpt_t_max 0.434
_shelx_estimated_absorpt_t_min 0.239
_olex2_refinement_description
;
1. Others
 Fixed Uiso: H1(0.251) H2(0.251) H3(0.251) H4A(0.22) H4B(0.22) H4C(0.22)
 H5A(0.251) H5B(0.251) H6A(0.251) H6B(0.251) H7A(0.251) H7B(0.251) H8A(0.314)
 H8B(0.314) H8C(0.314) H9(0.087) H10(0.088) H11(0.101) H12A(0.174) H12B(0.174)
 H12C(0.174) H13A(0.118) H13B(0.118) H14A(0.211) H14B(0.211) H15A(0.179)
 H15B(0.179) H16A(0.272) H16B(0.272) H16C(0.272)
 Fixed X: H1(0.5096) H2(-0.0165) H3(0.1764) H4A(0.478) H4B(0.6179) H4C(0.6918)
 H5A(0.0124) H5B(0.2757) H6A(0.1804) H6B(-0.0873) H7A(0.2425) H7B(0.0798) H8A(-
 0.2548) H8B(-0.1656) H8C(-0.0723) H9(0.5653) H10(0.1311) H11(-0.0282)
 H12A(0.3993) H12B(0.1273) H12C(0.1951) H13A(0.6028) H13B(0.7049) H14A(0.5564)
 H14B(0.3) H15A(0.5306) H15B(0.3025) H16A(0.2934) H16B(0.1877) H16C(0.0649)
 Fixed Y: H1(0.3201) H2(0.2627) H3(0.1391) H4A(0.1228) H4B(0.1154) H4C(0.1875)
 H5A(0.4057) H5B(0.4415) H6A(0.4434) H6B(0.4427) H7A(0.5816) H7B(0.5747)
 H8A(0.5567) H8B(0.6504) H8C(0.6069) H9(0.8318) H10(0.6804) H11(0.6869)
 H12A(0.7807) H12B(0.7499) H12C(0.8468) H13A(0.7212) H13B(0.8062) H14A(0.8312)
 H14B(0.7987) H15A(0.9465) H15B(0.9122) H16A(0.9566) H16B(1.0149) H16C(0.9251)
 Fixed Z: H1(0.2106) H2(0.3359) H3(0.2793) H4A(0.15) H4B(0.2203) H4C(0.1818)
 H5A(0.2649) H5B(0.2811) H6A(0.4074) H6B(0.3791) H7A(0.408) H7B(0.3381)
 H8A(0.4207) H8B(0.4209) H8C(0.4811) H9(0.2626) H10(0.117) H11(0.2394)
 H12A(0.3762) H12B(0.3676) H12C(0.3722) H13A(0.0834) H13B(0.1366) H14A(0.0294)
 H14B(0.0447) H15A(0.1121) H15B(0.1443) H16A(0.0091) H16B(0.0802) H16C(0.0434)
;

loop_
_space_group_symop_operation_xyz
'x, y, z'
'-x, -y, -z'

loop_
_atom_site_label
_atom_site_type_symbol
_atom_site_fract_x
_atom_site_fract_y
_atom_site_fract_z
_atom_site_U_iso_or_equiv
_atom_site_adp_type
_atom_site_occupancy
_atom_site_site_symmetry_order
_atom_site_calc_flag
_atom_site_refinement_flags_posn
_atom_site_refinement_flags_adp
U1 U 0.88527(4) 0.44861(2) 0.07562(2) 0.03066(10) Uani 1 1 d . .
U2 U 0.62105(5) 0.05894(2) 0.43021(2) 0.03638(10) Uani 1 1 d . .
C1 C 0.406(5) 0.293(2) 0.2365(14) 0.209(6) Uani 1 1 d . .
H1 H 0.5096 0.3201 0.2106 0.251 Uiso 1 1 calc R U
C2 C 0.114(5) 0.258(2) 0.3049(13) 0.209(6) Uani 1 1 d . .
H2 H -0.0165 0.2627 0.3359 0.251 Uiso 1 1 calc R U
C3 C 0.214(5) 0.195(2) 0.2759(13) 0.209(6) Uani 1 1 d . .
H3 H 0.1764 0.1391 0.2793 0.251 Uiso 1 1 calc R U
C4 C 0.559(3) 0.1548(12) 0.1937(10) 0.147(7) Uani 1 1 d . .
H4A H 0.4780 0.1228 0.1500 0.220 Uiso 1 1 calc R U
H4B H 0.6179 0.1154 0.2203 0.220 Uiso 1 1 calc R U
H4C H 0.6918 0.1875 0.1818 0.220 Uiso 1 1 calc R U
C5 C 0.152(4) 0.4072(16) 0.2969(10) 0.209(6) Uani 1 1 d D .
H5A H 0.0124 0.4057 0.2649 0.251 Uiso 1 1 calc R U
H5B H 0.2757 0.4415 0.2811 0.251 Uiso 1 1 calc R U
C6 C 0.077(4) 0.4593(12) 0.3712(11) 0.209(6) Uani 1 1 d D .
H6A H 0.1804 0.4434 0.4074 0.251 Uiso 1 1 calc R U
H6B H -0.0873 0.4427 0.3791 0.251 Uiso 1 1 calc R U
C7 C 0.090(3) 0.5591(13) 0.3840(11) 0.209(6) Uani 1 1 d D .
H7A H 0.2425 0.5816 0.4080 0.251 Uiso 1 1 calc R U
H7B H 0.0798 0.5747 0.3381 0.251 Uiso 1 1 calc R U
C8 C -0.120(3) 0.5967(12) 0.4310(10) 0.209(6) Uani 1 1 d D .
H8A H -0.2548 0.5567 0.4207 0.314 Uiso 1 1 calc R U
H8B H -0.1656 0.6504 0.4209 0.314 Uiso 1 1 calc R U
H8C H -0.0723 0.6069 0.4811 0.314 Uiso 1 1 calc R U
C9 C 0.437(2) 0.7950(6) 0.2416(7) 0.072(3) Uani 1 1 d . .
H9 H 0.5653 0.8318 0.2626 0.087 Uiso 1 1 calc R U
C10 C 0.198(2) 0.7114(7) 0.1611(7) 0.073(3) Uani 1 1 d . .
H10 H 0.1311 0.6804 0.1170 0.088 Uiso 1 1 calc R U
C11 C 0.110(2) 0.7149(6) 0.2287(8) 0.084(4) Uani 1 1 d . .
H11 H -0.0282 0.6869 0.2394 0.101 Uiso 1 1 calc R U
C12 C 0.245(3) 0.7879(9) 0.3548(7) 0.116(5) Uani 1 1 d . .
H12A H 0.3993 0.7807 0.3762 0.174 Uiso 1 1 calc R U
H12B H 0.1273 0.7499 0.3676 0.174 Uiso 1 1 calc R U
H12C H 0.1951 0.8468 0.3722 0.174 Uiso 1 1 calc R U
C13 C 0.558(3) 0.7768(8) 0.1141(8) 0.098(4) Uani 1 1 d . .
H13A H 0.6028 0.7212 0.0834 0.118 Uiso 1 1 calc R U
H13B H 0.7049 0.8062 0.1366 0.118 Uiso 1 1 calc R U
C14 C 0.445(4) 0.8294(14) 0.0676(12) 0.176(9) Uani 1 1 d . .
H14A H 0.5564 0.8312 0.0294 0.211 Uiso 1 1 calc R U
H14B H 0.3000 0.7987 0.0447 0.211 Uiso 1 1 calc R U
C15 C 0.383(4) 0.9119(12) 0.0995(10) 0.149(7) Uani 1 1 d . .
H15A H 0.5306 0.9465 0.1121 0.179 Uiso 1 1 calc R U
H15B H 0.3025 0.9122 0.1443 0.179 Uiso 1 1 calc R U
C16 C 0.216(3) 0.9564(13) 0.0537(12) 0.182(9) Uani 1 1 d . .
H16A H 0.2934 0.9566 0.0091 0.272 Uiso 1 1 calc R U
H16B H 0.1877 1.0149 0.0802 0.272 Uiso 1 1 calc R U
H16C H 0.0649 0.9251 0.0434 0.272 Uiso 1 1 calc R U
H7 H 0.721(16) 0.585(5) 0.018(5) 0.06(3) Uiso 1 1 d . .
H17 H 0.732(14) -0.082(5) 0.466(4) 0.03(3) Uiso 1 1 d . .
N1 N 0.235(4) 0.3245(8) 0.2821(9) 0.162(8) Uani 1 1 d . .
N2 N 0.384(2) 0.2154(9) 0.2390(6) 0.099(4) Uani 1 1 d . .
N3 N 0.3988(16) 0.7617(5) 0.1716(5) 0.067(2) Uani 1 1 d . .
N4 N 0.264(2) 0.7673(5) 0.2765(6) 0.080(3) Uani 1 1 d . .
N13 N 0.5472(16) 0.2451(6) 0.4347(5) 0.065(2) Uani 1 1 d . .
N14 N 0.6060(13) 0.5416(5) 0.2031(4) 0.0455(17) Uani 1 1 d . .
N17 N 1.0132(16) 0.2725(5) 0.0888(5) 0.060(2) Uani 1 1 d . .
N54 N 0.8936(14) -0.0236(6) 0.2974(4) 0.056(2) Uani 1 1 d . .
O1 O 1.0822(12) 0.3013(4) 0.0370(4) 0.0590(17) Uani 1 1 d . .
O2 O 0.8771(13) 0.3208(4) 0.1336(4) 0.0624(18) Uani 1 1 d . .
O3 O 1.0690(16) 0.2022(5) 0.0963(4) 0.091(3) Uani 1 1 d . .
O4 O 0.6667(10) 0.5769(3) 0.1537(3) 0.0448(14) Uani 1 1 d . .
O5 O 0.6524(10) 0.4617(4) 0.1913(3) 0.0456(14) Uani 1 1 d . .
O6 O 0.5133(14) 0.5820(5) 0.2585(4) 0.078(2) Uani 1 1 d . .
O7 O 0.8735(10) 0.5680(3) 0.0258(3) 0.0359(13) Uani 1 1 d . .
O8 O 1.1410(9) 0.4894(4) 0.1309(3) 0.0450(15) Uani 1 1 d . .
O9 O 0.6238(9) 0.4057(3) 0.0221(3) 0.0392(13) Uani 1 1 d . .
O10 O 0.8497(11) 0.0556(4) 0.3140(4) 0.0576(17) Uani 1 1 d . .
O11 O 0.8274(11) -0.0662(4) 0.3423(4) 0.0560(17) Uani 1 1 d . .
O12 O 0.9884(15) -0.0612(5) 0.2405(4) 0.087(2) Uani 1 1 d . .
O13 O 0.4567(13) 0.2105(4) 0.4804(4) 0.0660(19) Uani 1 1 d . .
O14 O 0.6660(13) 0.1958(4) 0.3855(4) 0.0671(19) Uani 1 1 d . .
O15 O 0.5247(18) 0.3218(5) 0.4371(5) 0.107(3) Uani 1 1 d . .
O16 O 0.3615(10) 0.0275(4) 0.3736(3) 0.0545(17) Uani 1 1 d . .
O17 O 0.6187(11) -0.0667(4) 0.4703(3) 0.0408(15) Uani 1 1 d . .
O18 O 0.8857(9) 0.0926(4) 0.4843(3) 0.0457(15) Uani 1 1 d . .

loop_
_atom_site_aniso_label
_atom_site_aniso_U_11
_atom_site_aniso_U_22
_atom_site_aniso_U_33
_atom_site_aniso_U_23
_atom_site_aniso_U_13
_atom_site_aniso_U_12
U1 0.02609(17) 0.03578(17) 0.03321(18) 0.01478(13) -0.00196(13) -0.00157(12)
U2 0.02867(18) 0.0475(2) 0.0382(2) 0.02084(15) -0.00219(14) -0.00355(14)
C1 0.185(9) 0.337(16) 0.144(8) 0.136(10) 0.005(6) -0.093(10)
C2 0.185(9) 0.337(16) 0.144(8) 0.136(10) 0.005(6) -0.093(10)
C3 0.185(9) 0.337(16) 0.144(8) 0.136(10) 0.005(6) -0.093(10)
C4 0.177(18) 0.135(15) 0.138(17) 0.057(13) -0.051(14) -0.009(14)
C5 0.185(9) 0.337(16) 0.144(8) 0.136(10) 0.005(6) -0.093(10)
C6 0.185(9) 0.337(16) 0.144(8) 0.136(10) 0.005(6) -0.093(10)
C7 0.185(9) 0.337(16) 0.144(8) 0.136(10) 0.005(6) -0.093(10)
C8 0.185(9) 0.337(16) 0.144(8) 0.136(10) 0.005(6) -0.093(10)
C9 0.082(8) 0.039(5) 0.087(9) 0.000(6) -0.032(7) -0.007(5)
C10 0.085(8) 0.054(6) 0.067(8) -0.005(6) -0.027(6) 0.000(6)
C11 0.091(9) 0.047(6) 0.109(11) 0.014(7) -0.050(8) -0.002(6)
C12 0.198(16) 0.090(9) 0.055(8) 0.012(7) -0.028(9) 0.014(10)
C13 0.114(11) 0.070(8) 0.102(11) 0.006(8) 0.002(9) 0.017(7)
C14 0.21(2) 0.162(18) 0.18(2) 0.064(17) 0.068(17) 0.073(17)
C15 0.191(19) 0.127(14) 0.134(16) 0.037(13) 0.033(14) 0.064(13)
C16 0.170(19) 0.172(18) 0.23(2) 0.099(18) -0.056(17) 0.020(15)
N1 0.28(2) 0.084(8) 0.149(13) 0.087(9) -0.118(13) -0.075(11)
N2 0.125(10) 0.113(9) 0.075(8) 0.060(7) -0.032(7) -0.024(8)
N3 0.068(6) 0.049(5) 0.077(7) 0.002(5) -0.018(5) 0.010(4)
N4 0.105(8) 0.041(5) 0.086(8) 0.004(5) -0.042(6) 0.001(5)
N13 0.070(6) 0.058(5) 0.077(7) 0.036(5) 0.007(5) 0.003(4)
N14 0.043(4) 0.056(5) 0.039(4) 0.013(4) 0.001(3) 0.006(3)
N17 0.081(6) 0.043(4) 0.062(6) 0.026(4) -0.007(5) 0.009(4)
N54 0.049(5) 0.080(6) 0.041(5) 0.019(5) 0.002(4) -0.006(4)
O1 0.075(5) 0.045(3) 0.064(5) 0.024(3) 0.012(4) 0.010(3)
O2 0.086(5) 0.051(4) 0.060(4) 0.030(3) 0.020(4) 0.010(3)
O3 0.143(7) 0.060(4) 0.082(6) 0.039(4) 0.001(5) 0.031(5)
O4 0.045(3) 0.042(3) 0.051(4) 0.017(3) 0.014(3) 0.005(3)
O5 0.042(3) 0.052(3) 0.051(4) 0.026(3) 0.006(3) 0.009(3)
O6 0.098(6) 0.093(5) 0.038(4) 0.006(4) 0.017(4) 0.025(4)
O7 0.026(3) 0.042(3) 0.043(3) 0.017(3) 0.006(2) 0.009(2)
O8 0.028(3) 0.060(4) 0.045(4) 0.010(3) -0.011(2) -0.004(3)
O9 0.030(3) 0.046(3) 0.043(3) 0.015(3) -0.003(2) -0.007(2)
O10 0.062(4) 0.063(4) 0.056(4) 0.029(4) 0.016(3) 0.001(3)
O11 0.059(4) 0.052(4) 0.056(4) 0.013(3) 0.002(3) -0.010(3)
O12 0.106(6) 0.098(6) 0.053(5) 0.012(4) 0.029(4) 0.000(5)
O13 0.081(5) 0.051(4) 0.074(5) 0.028(4) 0.023(4) 0.012(3)
O14 0.082(5) 0.059(4) 0.072(5) 0.037(4) 0.016(4) 0.006(4)
O15 0.162(9) 0.058(5) 0.113(7) 0.044(5) 0.030(6) 0.024(5)
O16 0.030(3) 0.086(4) 0.052(4) 0.027(3) -0.009(3) -0.009(3)
O17 0.029(4) 0.049(4) 0.050(4) 0.025(3) 0.007(3) 0.006(3)
O18 0.031(3) 0.059(4) 0.050(4) 0.020(3) -0.004(3) -0.007(3)

loop_
_atom_type_symbol
_atom_type_description
_atom_type_scat_dispersion_real
_atom_type_scat_dispersion_imag
_atom_type_scat_source
C C 0.0033 0.0016 'International Tables Vol C Tables 4.2.6.8 and 6.1.1.4'
H H 0.0000 0.0000 'International Tables Vol C Tables 4.2.6.8 and 6.1.1.4'
N N 0.0061 0.0033 'International Tables Vol C Tables 4.2.6.8 and 6.1.1.4'
O O 0.0106 0.0060 'International Tables Vol C Tables 4.2.6.8 and 6.1.1.4'
U U -9.6767 9.6646 'International Tables Vol C Tables 4.2.6.8 and 6.1.1.4'

loop_
_geom_angle_atom_site_label_1
_geom_angle_atom_site_label_2
_geom_angle_atom_site_label_3
_geom_angle
_geom_angle_site_symmetry_1
_geom_angle_site_symmetry_3
N14 U1 U1 124.77(16) . 2_765
N17 U1 U1 124.35(19) . 2_765
N17 U1 N14 110.5(2) . .
O1 U1 U1 99.68(16) . 2_765
O1 U1 N14 135.2(2) . .
O1 U1 N17 24.7(2) . .
O1 U1 O2 49.6(2) . .
O2 U1 U1 149.28(15) . 2_765
O2 U1 N14 85.7(2) . .
O2 U1 N17 24.9(2) . .
O4 U1 U1 99.95(14) . 2_765
O4 U1 N14 24.85(18) . .
O4 U1 N17 135.3(2) . .
O4 U1 O1 159.9(2) . .
O4 U1 O2 110.6(2) . .
O5 U1 U1 149.66(13) . 2_765
O5 U1 N14 24.96(19) . .
O5 U1 N17 85.9(2) . .
O5 U1 O1 110.6(2) . .
O5 U1 O2 61.0(2) . .
O5 U1 O4 49.72(19) . .
O7 U1 U1 33.60(13) . 2_765
O7 U1 U1 33.67(13) 2_765 2_765
O7 U1 N14 91.5(2) . .
O7 U1 N14 157.5(2) 2_765 .
O7 U1 N17 90.7(2) 2_765 .
O7 U1 N17 157.9(2) . .
O7 U1 O1 66.1(2) 2_765 .
O7 U1 O1 133.2(2) . .
O7 U1 O2 176.93(19) . .
O7 U1 O2 115.6(2) 2_765 .
O7 U1 O4 133.18(19) 2_765 .
O7 U1 O4 66.70(19) . .
O7 U1 O5 175.08(18) 2_765 .
O7 U1 O5 116.19(18) . .
O7 U1 O7 67.3(2) 2_765 .
O8 U1 U1 91.2(2) . 2_765
O8 U1 N14 84.4(2) . .
O8 U1 N17 88.2(2) . .
O8 U1 O1 90.0(2) . .
O8 U1 O2 88.2(3) . .
O8 U1 O4 85.3(2) . .
O8 U1 O5 87.4(2) . .
O8 U1 O7 93.0(2) . .
O8 U1 O7 89.0(2) . 2_765
O8 U1 O9 178.0(2) . .
O9 U1 U1 90.79(18) . 2_765
O9 U1 N14 94.6(2) . .
O9 U1 N17 90.6(2) . .
O9 U1 O1 89.6(2) . .
O9 U1 O2 90.1(2) . .
O9 U1 O4 94.5(2) . .
O9 U1 O5 91.0(2) . .
O9 U1 O7 92.6(2) . 2_765
O9 U1 O7 88.7(2) . .
U2 U2 H17 45.4(18) 2_656 .
N13 U2 U2 125.45(19) . 2_656
N13 U2 H17 162.5(18) . .
N13 U2 N54 109.0(3) . .
N54 U2 U2 125.51(19) . 2_656
N54 U2 H17 82.6(18) . .
O10 U2 U2 150.05(15) . 2_656
O10 U2 H17 106.1(18) . .
O10 U2 N13 84.5(2) . .
O10 U2 N54 24.5(2) . .
O11 U2 U2 100.43(16) . 2_656
O11 U2 H17 58.3(18) . .
O11 U2 N13 134.1(2) . .
O11 U2 N54 25.1(2) . .
O11 U2 O10 49.6(2) . .
O13 U2 U2 100.86(16) . 2_656
O13 U2 H17 142.7(18) . .
O13 U2 N13 24.6(2) . .
O13 U2 N54 133.5(2) . .
O13 U2 O10 109.1(2) . .
O13 U2 O11 158.5(2) . .
O14 U2 U2 150.26(17) . 2_656
O14 U2 H17 160.4(17) . .
O14 U2 N13 24.8(2) . .
O14 U2 N54 84.2(3) . .
O14 U2 O10 59.7(2) . .
O14 U2 O11 109.3(2) . .
O14 U2 O13 49.4(2) . .
O16 U2 U2 91.6(2) . 2_656
O16 U2 H17 102.9(17) . .
O16 U2 N13 91.5(3) . .
O16 U2 N54 84.4(3) . .
O16 U2 O10 86.3(3) . .
O16 U2 O11 85.2(3) . .
O16 U2 O13 91.6(3) . .
O16 U2 O14 90.3(3) . .
O16 U2 O17 93.7(3) . .
O16 U2 O17 88.9(3) . 2_656
O16 U2 O18 177.6(3) . .
O17 U2 U2 33.18(16) . 2_656
O17 U2 U2 33.29(15) 2_656 2_656
O17 U2 H17 14.4(17) . .
O17 U2 H17 78.1(18) 2_656 .
O17 U2 N13 92.4(2) 2_656 .
O17 U2 N13 158.1(2) . .
O17 U2 N54 157.7(2) 2_656 .
O17 U2 N54 92.7(2) . .
O17 U2 O10 174.2(2) 2_656 .
O17 U2 O10 117.1(2) . .
O17 U2 O11 133.2(2) 2_656 .
O17 U2 O11 67.7(2) . .
O17 U2 O13 67.8(2) 2_656 .
O17 U2 O13 133.8(2) . .
O17 U2 O14 174.7(2) . .
O17 U2 O14 117.1(2) 2_656 .
O17 U2 O17 66.5(3) 2_656 .
O18 U2 U2 90.78(19) . 2_656
O18 U2 H17 78.8(17) . .
O18 U2 N13 87.2(3) . .
O18 U2 N54 94.2(2) . .
O18 U2 O10 91.6(2) . .
O18 U2 O11 94.3(2) . .
O18 U2 O13 88.0(2) . .
O18 U2 O14 87.7(3) . .
O18 U2 O17 93.1(2) . 2_656
O18 U2 O17 88.2(2) . .
N1 C1 H1 131.5 . .
N2 C1 H1 131.5 . .
N2 C1 N1 97.1(17) . .
C3 C2 H2 128.0 . .
C3 C2 N1 104(3) . .
N1 C2 H2 128.0 . .
C2 C3 H3 125.7 . .
C2 C3 N2 109(3) . .
N2 C3 H3 125.7 . .
H4A C4 H4B 109.5 . .
H4A C4 H4C 109.5 . .
H4B C4 H4C 109.5 . .
N2 C4 H4A 109.5 . .
N2 C4 H4B 109.5 . .
N2 C4 H4C 109.5 . .
H5A C5 H5B 106.3 . .
C6 C5 H5A 106.1 . .
C6 C5 H5B 106.1 . .
N1 C5 H5A 106.1 . .
N1 C5 H5B 106.1 . .
N1 C5 C6 125(2) . .
C5 C6 H6A 108.3 . .
C5 C6 H6B 108.3 . .
C5 C6 C7 115.9(18) . .
H6A C6 H6B 107.4 . .
C7 C6 H6A 108.3 . .
C7 C6 H6B 108.3 . .
C6 C7 H7A 110.1 . .
C6 C7 H7B 110.1 . .
H7A C7 H7B 108.4 . .
C8 C7 C6 107.9(8) . .
C8 C7 H7A 110.1 . .
C8 C7 H7B 110.1 . .
C7 C8 H8A 109.5 . .
C7 C8 H8B 109.5 . .
C7 C8 H8C 109.5 . .
H8A C8 H8B 109.5 . .
H8A C8 H8C 109.5 . .
H8B C8 H8C 109.5 . .
N3 C9 H9 125.9 . .
N4 C9 H9 125.9 . .
N4 C9 N3 108.2(10) . .
C11 C10 H10 126.8 . .
N3 C10 H10 126.8 . .
N3 C10 C11 106.4(10) . .
C10 C11 H11 126.9 . .
N4 C11 C10 106.1(12) . .
N4 C11 H11 126.9 . .
H12A C12 H12B 109.5 . .
H12A C12 H12C 109.5 . .
H12B C12 H12C 109.5 . .
N4 C12 H12A 109.5 . .
N4 C12 H12B 109.5 . .
N4 C12 H12C 109.5 . .
H13A C13 H13B 107.6 . .
C14 C13 H13A 108.7 . .
C14 C13 H13B 108.7 . .
N3 C13 H13A 108.7 . .
N3 C13 H13B 108.7 . .
N3 C13 C14 114.1(13) . .
C13 C14 H14A 107.8 . .
C13 C14 H14B 107.8 . .
H14A C14 H14B 107.1 . .
C15 C14 C13 118.1(19) . .
C15 C14 H14A 107.8 . .
C15 C14 H14B 107.8 . .
C14 C15 H15A 108.3 . .
C14 C15 H15B 108.3 . .
C14 C15 C16 115.9(19) . .
H15A C15 H15B 107.4 . .
C16 C15 H15A 108.3 . .
C16 C15 H15B 108.3 . .
C15 C16 H16A 109.5 . .
C15 C16 H16B 109.5 . .
C15 C16 H16C 109.5 . .
H16A C16 H16B 109.5 . .
H16A C16 H16C 109.5 . .
H16B C16 H16C 109.5 . .
C1 N1 C2 111(2) . .
C1 N1 C5 126(2) . .
C5 N1 C2 122(2) . .
C1 N2 C3 119(2) . .
C1 N2 C4 114.8(18) . .
C3 N2 C4 126.5(19) . .
C9 N3 C10 109.6(11) . .
C9 N3 C13 124.6(11) . .
C10 N3 C13 125.9(10) . .
C9 N4 C11 109.7(12) . .
C9 N4 C12 125.2(11) . .
C11 N4 C12 125.1(14) . .
O13 N13 U2 58.0(4) . .
O13 N13 O14 115.8(8) . .
O14 N13 U2 57.8(5) . .
O15 N13 U2 178.0(8) . .
O15 N13 O13 122.7(10) . .
O15 N13 O14 121.5(10) . .
O4 N14 U1 57.8(4) . .
O4 N14 O5 115.2(7) . .
O5 N14 U1 57.7(4) . .
O6 N14 U1 173.7(6) . .
O6 N14 O4 122.1(8) . .
O6 N14 O5 122.7(8) . .
O1 N17 U1 58.0(4) . .
O1 N17 O2 116.3(7) . .
O2 N17 U1 58.4(4) . .
O3 N17 U1 177.9(7) . .
O3 N17 O1 123.0(9) . .
O3 N17 O2 120.6(9) . .
O10 N54 U2 58.2(4) . .
O10 N54 O11 116.3(8) . .
O11 N54 U2 58.2(4) . .
O12 N54 U2 174.7(6) . .
O12 N54 O10 123.7(9) . .
O12 N54 O11 120.0(9) . .
N17 O1 U1 97.3(5) . .
N17 O2 U1 96.6(5) . .
N14 O4 U1 97.4(4) . .
N14 O5 U1 97.3(5) . .
U1 O7 U1 112.7(2) 2_765 .
U1 O7 H7 114(6) . .
U1 O7 H7 112(6) 2_765 .
N54 O10 U2 97.2(5) . .
N54 O11 U2 96.7(5) . .
N13 O13 U2 97.4(5) . .
N13 O14 U2 97.3(6) . .
U2 O17 U2 113.5(3) 2_656 .
U2 O17 H17 126(8) 2_656 .
U2 O17 H17 107(7) . .

loop_
_geom_bond_atom_site_label_1
_geom_bond_atom_site_label_2
_geom_bond_distance
_geom_bond_site_symmetry_2
U1 U1 3.8860(6) 2_765
U1 N14 2.980(7) .
U1 N17 2.977(8) .
U1 O1 2.545(6) .
U1 O2 2.554(6) .
U1 O4 2.543(5) .
U1 O5 2.541(6) .
U1 O7 2.332(5) 2_765
U1 O7 2.336(6) .
U1 O8 1.763(5) .
U1 O9 1.779(5) .
U2 U2 3.8758(6) 2_656
U2 H17 2.60(8) .
U2 N13 2.985(9) .
U2 N54 2.990(8) .
U2 O10 2.562(6) .
U2 O11 2.558(6) .
U2 O13 2.553(6) .
U2 O14 2.548(6) .
U2 O16 1.768(5) .
U2 O17 2.320(6) .
U2 O17 2.313(6) 2_656
U2 O18 1.771(5) .
C1 H1 0.9300 .
C1 N1 1.31(3) .
C1 N2 1.26(3) .
C2 H2 0.9300 .
C2 C3 1.17(4) .
C2 N1 1.42(3) .
C3 H3 0.9300 .
C3 N2 1.27(2) .
C4 H4A 0.9600 .
C4 H4B 0.9600 .
C4 H4C 0.9600 .
C4 N2 1.50(2) .
C5 H5A 0.9700 .
C5 H5B 0.9700 .
C5 C6 1.520(10) .
C5 N1 1.37(3) .
C6 H6A 0.9700 .
C6 H6B 0.9700 .
C6 C7 1.549(9) .
C7 H7A 0.9700 .
C7 H7B 0.9700 .
C7 C8 1.516(9) .
C8 H8A 0.9600 .
C8 H8B 0.9600 .
C8 H8C 0.9600 .
C9 H9 0.9300 .
C9 N3 1.321(14) .
C9 N4 1.308(15) .
C10 H10 0.9300 .
C10 C11 1.375(17) .
C10 N3 1.345(13) .
C11 H11 0.9300 .
C11 N4 1.354(13) .
C12 H12A 0.9600 .
C12 H12B 0.9600 .
C12 H12C 0.9600 .
C12 N4 1.453(15) .
C13 H13A 0.9700 .
C13 H13B 0.9700 .
C13 C14 1.50(2) .
C13 N3 1.482(16) .
C14 H14A 0.9700 .
C14 H14B 0.9700 .
C14 C15 1.35(2) .
C15 H15A 0.9700 .
C15 H15B 0.9700 .
C15 C16 1.55(2) .
C16 H16A 0.9600 .
C16 H16B 0.9600 .
C16 H16C 0.9600 .
N13 O13 1.253(10) .
N13 O14 1.263(10) .
N13 O15 1.220(10) .
N14 O4 1.263(9) .
N14 O5 1.268(8) .
N14 O6 1.217(9) .
N17 O1 1.255(10) .
N17 O2 1.263(10) .
N17 O3 1.209(9) .
N54 O10 1.252(10) .
N54 O11 1.277(10) .
N54 O12 1.230(10) .
O7 U1 2.332(5) 2_765
O7 H7 0.91(9) .
O17 U2 2.313(6) 2_656
O17 H17 0.67(7) .

loop_
_geom_torsion_atom_site_label_1
_geom_torsion_atom_site_label_2
_geom_torsion_atom_site_label_3
_geom_torsion_atom_site_label_4
_geom_torsion
C2 C3 N2 C1 -4(4)
C2 C3 N2 C4 180(2)
C3 C2 N1 C1 2(3)
C3 C2 N1 C5 171(2)
C5 C6 C7 C8 143.7(19)
C6 C5 N1 C1 -143(2)
C6 C5 N1 C2 50(3)
C10 C11 N4 C9 0.0(12)
C10 C11 N4 C12 -178.5(10)
C11 C10 N3 C9 0.2(12)
C11 C10 N3 C13 179.1(10)
C13 C14 C15 C16 -166.7(18)
C14 C13 N3 C9 -112.0(15)
C14 C13 N3 C10 69.3(16)
N1 C1 N2 C3 5(3)
N1 C1 N2 C4 -178.4(13)
N1 C2 C3 N2 1(3)
N1 C5 C6 C7 156(2)
N2 C1 N1 C2 -4(2)
N2 C1 N1 C5 -172.5(16)
N3 C9 N4 C11 0.1(12)
N3 C9 N4 C12 178.6(10)
N3 C10 C11 N4 -0.2(12)
N3 C13 C14 C15 63(2)
N4 C9 N3 C10 -0.2(12)
N4 C9 N3 C13 -179.1(10)
O1 N17 O2 U1 -3.1(8)
O2 N17 O1 U1 3.1(8)
O3 N17 O1 U1 -177.8(8)
O3 N17 O2 U1 177.8(8)
O4 N14 O5 U1 6.3(7)
O5 N14 O4 U1 -6.3(7)
O6 N14 O4 U1 172.6(7)
O6 N14 O5 U1 -172.6(7)
O10 N54 O11 U2 3.7(8)
O11 N54 O10 U2 -3.7(8)
O12 N54 O10 U2 174.2(8)
O12 N54 O11 U2 -174.2(7)
O13 N13 O14 U2 -1.8(9)
O14 N13 O13 U2 1.8(9)
O15 N13 O13 U2 -177.7(9)
O15 N13 O14 U2 177.7(9)
